data_2207275
loop_
_publ_author_name
'Diao, Chun-Hua'
'Guo, Min-Jie'
'Yu, Ming'
'Chen, Xin'
'Jing, Zuo-Liang'
'Deng, Qi-Liang'

_publ_section_title
;
 4-[2-(4-Formyl-2-methoxyphenoxy)ethoxy]-3-methoxybenzaldehyde
;
_journal_coeditor_code KP6051
_journal_issue 11
_journal_name_full 'Acta Crystallographica Section E'
_journal_page_first o3741
_journal_page_last o3742
_journal_paper_doi 10.1107/S1600536805032861
_journal_volume 61
_journal_year 2005
_chemical_formula_iupac 'C18 H18 O6'
_chemical_formula_moiety 'C18 H18 O6'
_chemical_formula_sum 'C18 H18 O6'
_chemical_formula_weight 330.32
_chemical_name_systematic
;
4-[2-(4-Formyl-2-methoxyphenoxy)ethoxy]-3-methoxybenzaldehyde
;
_space_group_IT_number 14
_symmetry_cell_setting monoclinic
_symmetry_space_group_name_Hall '-P 2yn'
_symmetry_space_group_name_H-M 'P 1 21/n 1'
_atom_sites_solution_hydrogens geom
_atom_sites_solution_primary direct
_atom_sites_solution_secondary difmap
_audit_creation_method SHELXL-97
_cell_angle_alpha 90.00
_cell_angle_beta 108.551(4)
_cell_angle_gamma 90.00
_cell_formula_units_Z 6
_cell_length_a 14.692(4)
_cell_length_b 7.805(2)
_cell_length_c 22.048(6)
_cell_measurement_reflns_used 4375
_cell_measurement_temperature 294(2)
_cell_measurement_theta_max 26.27
_cell_measurement_theta_min 2.79
_cell_volume 2396.9(11)
_computing_cell_refinement 'SAINT (Bruker, 1999)'
_computing_data_collection 'SMART (Bruker, 1999)'
_computing_data_reduction SAINT
_computing_molecular_graphics 'SHELXTL (Bruker, 1999)'
_computing_publication_material SHELXTL
_computing_structure_refinement 'SHELXL97 (Sheldrick, 1997)'
_computing_structure_solution 'SHELXS97 (Sheldrick, 1997)'
_diffrn_ambient_temperature 294(2)
_diffrn_measured_fraction_theta_full 0.985
_diffrn_measurement_device_type 'Bruker SMART CCD area-detector'
_diffrn_measurement_method '\f and \w'
_diffrn_radiation_monochromator graphite
_diffrn_radiation_source 'fine-focus sealed tube'
_diffrn_radiation_type MoK\a
_diffrn_radiation_wavelength 0.71073
_diffrn_reflns_av_R_equivalents 0.0383
_diffrn_reflns_av_sigmaI/netI 0.0494
_diffrn_reflns_limit_h_max 10
_diffrn_reflns_limit_h_min -17
_diffrn_reflns_limit_k_max 8
_diffrn_reflns_limit_k_min -9
_diffrn_reflns_limit_l_max 26
_diffrn_reflns_limit_l_min -23
_diffrn_reflns_number 11241
_diffrn_reflns_theta_full 25.01
_diffrn_reflns_theta_max 25.01
_diffrn_reflns_theta_min 1.95
_diffrn_standards_decay_% 0
_diffrn_standards_interval_count 0
_diffrn_standards_interval_time 0
_diffrn_standards_number 0
_exptl_absorpt_coefficient_mu 0.103
_exptl_absorpt_correction_T_max 0.978
_exptl_absorpt_correction_T_min 0.960
_exptl_absorpt_correction_type multi-scan
_exptl_absorpt_process_details '(SADABS; Bruker, 1999)'
_exptl_crystal_colour Colourless
_exptl_crystal_density_diffrn 1.373
_exptl_crystal_density_method 'not measured'
_exptl_crystal_description Prism
_exptl_crystal_F_000 1044
_exptl_crystal_size_max 0.30
_exptl_crystal_size_mid 0.24
_exptl_crystal_size_min 0.22
_refine_diff_density_max 0.444
_refine_diff_density_min -0.328
_refine_ls_extinction_method none
_refine_ls_goodness_of_fit_ref 1.078
_refine_ls_hydrogen_treatment constr
_refine_ls_matrix_type full
_refine_ls_number_parameters 328
_refine_ls_number_reflns 4170
_refine_ls_number_restraints 0
_refine_ls_restrained_S_all 1.078
_refine_ls_R_factor_all 0.0944
_refine_ls_R_factor_gt 0.0624
_refine_ls_shift/su_max 0.000
_refine_ls_shift/su_mean 0.000
_refine_ls_structure_factor_coef Fsqd
_refine_ls_weighting_details 'calc w = 1/[\s^2^(Fo^2^)+(0.0898P)^2^+1.1951P] where P = (Fo^2^+2Fc^2^)/3'
_refine_ls_weighting_scheme calc
_refine_ls_wR_factor_gt 0.1587
_refine_ls_wR_factor_ref 0.1912
_reflns_number_gt 2809
_reflns_number_total 4170
_reflns_threshold_expression I>2\s(I)
_cod_data_source_file kp6051.cif
_cod_data_source_block I
_cod_depositor_comments
;
The following automatic conversions were performed:
'_symmetry_cell_setting' value 'Monoclinic' changed to 'monoclinic'
according to '/home/saulius/struct/CIF-dictionaries/cif_core.dic'
dictionary named 'cif_core.dic' version 2.4.1 from 2010-06-29.

Automatic conversion script
Id: cif_fix_enum 1527 2010-12-29 10:47:43Z saulius 

The following automatic conversions were performed:

'_symmetry_cell_setting' value 'Monoclinic' changed to 'monoclinic'
according to /home/saulius/struct/CIF-dictionaries/cif_core.dic
dictionary named 'cif_core.dic' version 2.4.1 from 2010-06-29.

Automatic conversion script
Id: cif_fix_values 1715 2011-07-08 13:25:40Z adriana 
;
_cod_original_cell_volume 2396.8(11)
_cod_original_sg_symbol_Hall '-p 2yn'
_cod_original_sg_symbol_H-M 'P 21/n'
_cod_database_code 2207275
_cod_database_fobs_code 2207275

loop_
_symmetry_equiv_pos_as_xyz
'x, y, z'
'-x+1/2, y+1/2, -z+1/2'
'-x, -y, -z'
'x-1/2, -y-1/2, z-1/2'

loop_
_atom_site_label
_atom_site_fract_x
_atom_site_fract_y
_atom_site_fract_z
_atom_site_U_iso_or_equiv
_atom_site_adp_type
_atom_site_calc_flag
_atom_site_refinement_flags
_atom_site_occupancy
_atom_site_type_symbol
O1 0.73125(13) 0.6129(2) 0.95201(8) 0.0358(5) Uani d . 1 O
O2 0.60106(12) 0.3972(2) 1.04076(7) 0.0333(4) Uani d . 1 O
O3 0.82650(15) 0.8629(2) 0.92602(9) 0.0488(6) Uani d . 1 O
O4 0.90678(18) 0.6518(3) 0.72197(10) 0.0649(7) Uani d . 1 O
O5 0.51552(14) 0.1375(2) 1.06937(8) 0.0418(5) Uani d . 1 O
O6 0.44523(18) 0.3363(3) 1.27841(10) 0.0652(7) Uani d . 1 O
O7 0.93391(13) 0.3805(2) 0.04066(8) 0.0362(5) Uani d . 1 O
O8 0.83355(15) 0.1213(2) 0.05471(9) 0.0469(6) Uani d . 1 O
O9 0.80159(17) 0.4659(3) 0.28834(10) 0.0613(7) Uani d . 1 O
C1 0.76262(17) 0.5888(3) 0.90067(11) 0.0302(6) Uani d . 1 C
C2 0.81430(18) 0.7269(3) 0.88622(11) 0.0326(6) Uani d . 1 C
C3 0.84873(19) 0.7124(3) 0.83537(11) 0.0362(6) Uani d . 1 C
H3 0.8832 0.8023 0.8256 0.043 Uiso calc R 1 H
C4 0.83229(18) 0.5637(3) 0.79829(11) 0.0353(6) Uani d . 1 C
C5 0.78274(19) 0.4311(3) 0.81308(12) 0.0370(6) Uani d . 1 C
H5 0.7728 0.3316 0.7886 0.044 Uiso calc R 1 H
C6 0.74692(18) 0.4424(3) 0.86412(12) 0.0359(6) Uani d . 1 C
H6 0.7126 0.3517 0.8735 0.043 Uiso calc R 1 H
C7 0.8650(2) 0.5457(4) 0.74105(13) 0.0434(7) Uani d . 1 C
H7 0.8516 0.4429 0.7186 0.052 Uiso calc R 1 H
C8 0.8854(3) 1.0005(4) 0.91691(16) 0.0635(10) Uani d . 1 C
H8A 0.9483 0.9579 0.9209 0.095 Uiso calc R 1 H
H8B 0.8901 1.0873 0.9486 0.095 Uiso calc R 1 H
H8C 0.8572 1.0487 0.8751 0.095 Uiso calc R 1 H
C9 0.67984(18) 0.4744(3) 0.96822(11) 0.0306(6) Uani d . 1 C
H9A 0.7200 0.3732 0.9795 0.037 Uiso calc R 1 H
H9B 0.6231 0.4466 0.9326 0.037 Uiso calc R 1 H
C10 0.65239(18) 0.5365(3) 1.02446(11) 0.0310(6) Uani d . 1 C
H10A 0.7091 0.5646 1.0600 0.037 Uiso calc R 1 H
H10B 0.6120 0.6375 1.0132 0.037 Uiso calc R 1 H
C11 0.57300(17) 0.4173(3) 1.09334(10) 0.0281(6) Uani d . 1 C
C12 0.52692(18) 0.2742(3) 1.10936(11) 0.0304(6) Uani d . 1 C
C13 0.49662(19) 0.2828(3) 1.16230(11) 0.0349(6) Uani d . 1 C
H13 0.4671 0.1886 1.1739 0.042 Uiso calc R 1 H
C14 0.51023(19) 0.4340(3) 1.19897(11) 0.0343(6) Uani d . 1 C
C15 0.55290(18) 0.5727(3) 1.18162(12) 0.0361(6) Uani d . 1 C
H15 0.5602 0.6734 1.2053 0.043 Uiso calc R 1 H
C16 0.58550(18) 0.5653(3) 1.12926(12) 0.0347(6) Uani d . 1 C
H16 0.6157 0.6597 1.1184 0.042 Uiso calc R 1 H
C17 0.4652(3) -0.0070(4) 1.08213(15) 0.0585(9) Uani d . 1 C
H17A 0.4983 -0.0503 1.1241 0.088 Uiso calc R 1 H
H17B 0.4620 -0.0947 1.0510 0.088 Uiso calc R 1 H
H17C 0.4013 0.0267 1.0799 0.088 Uiso calc R 1 H
C18 0.4809(2) 0.4468(4) 1.25641(13) 0.0451(7) Uani d . 1 C
H18 0.4911 0.5515 1.2777 0.054 Uiso calc R 1 H
C19 0.89998(17) 0.3897(3) 0.09120(11) 0.0296(6) Uani d . 1 C
C20 0.91589(18) 0.5256(3) 0.13373(12) 0.0359(6) Uani d . 1 C
H20 0.9522 0.6190 0.1288 0.043 Uiso calc R 1 H
C21 0.87782(18) 0.5219(3) 0.18343(12) 0.0360(6) Uani d . 1 C
H21 0.8893 0.6124 0.2124 0.043 Uiso calc R 1 H
C22 0.82233(18) 0.3836(3) 0.19039(11) 0.0329(6) Uani d . 1 C
C23 0.80551(19) 0.2487(3) 0.14715(11) 0.0337(6) Uani d . 1 C
H23 0.7669 0.1577 0.1511 0.040 Uiso calc R 1 H
C24 0.84544(18) 0.2482(3) 0.09845(11) 0.0310(6) Uani d . 1 C
C25 0.7811(2) 0.3749(4) 0.24300(13) 0.0433(7) Uani d . 1 C
H25 0.7351 0.2909 0.2404 0.052 Uiso calc R 1 H
C26 0.7796(3) -0.0248(4) 0.06196(17) 0.0679(11) Uani d . 1 C
H26A 0.8122 -0.0808 0.1017 0.102 Uiso calc R 1 H
H26B 0.7734 -0.1029 0.0272 0.102 Uiso calc R 1 H
H26C 0.7170 0.0109 0.0618 0.102 Uiso calc R 1 H
C27 0.98484(18) 0.5254(3) 0.02818(11) 0.0333(6) Uani d . 1 C
H27A 1.0404 0.5508 0.0649 0.040 Uiso calc R 1 H
H27B 0.9436 0.6255 0.0182 0.040 Uiso calc R 1 H

loop_
_atom_site_aniso_label
_atom_site_aniso_U_11
_atom_site_aniso_U_22
_atom_site_aniso_U_33
_atom_site_aniso_U_12
_atom_site_aniso_U_13
_atom_site_aniso_U_23
O1 0.0475(11) 0.0364(10) 0.0329(9) -0.0099(8) 0.0262(8) -0.0025(8)
O2 0.0444(11) 0.0369(10) 0.0275(9) -0.0070(8) 0.0238(8) -0.0011(7)
O3 0.0742(14) 0.0362(11) 0.0502(12) -0.0155(10) 0.0399(11) -0.0058(9)
O4 0.0892(18) 0.0698(15) 0.0543(13) 0.0029(13) 0.0492(13) 0.0077(12)
O5 0.0709(14) 0.0307(9) 0.0363(10) -0.0054(9) 0.0346(10) -0.0021(8)
O6 0.0943(18) 0.0657(15) 0.0569(14) -0.0026(13) 0.0541(13) 0.0048(12)
O7 0.0478(11) 0.0374(10) 0.0327(9) -0.0108(8) 0.0260(8) -0.0019(8)
O8 0.0735(14) 0.0368(10) 0.0441(11) -0.0152(10) 0.0382(10) -0.0093(8)
O9 0.0831(17) 0.0647(14) 0.0465(12) 0.0114(12) 0.0354(12) -0.0079(11)
C1 0.0317(13) 0.0397(14) 0.0225(11) -0.0004(11) 0.0131(10) 0.0051(10)
C2 0.0394(15) 0.0311(13) 0.0308(13) -0.0002(11) 0.0160(11) 0.0019(10)
C3 0.0410(15) 0.0389(15) 0.0350(13) 0.0001(12) 0.0209(12) 0.0108(11)
C4 0.0384(15) 0.0444(15) 0.0271(12) 0.0078(12) 0.0162(11) 0.0073(11)
C5 0.0440(16) 0.0433(15) 0.0285(13) -0.0034(13) 0.0183(12) -0.0052(11)
C6 0.0398(15) 0.0394(14) 0.0337(13) -0.0089(12) 0.0190(12) 0.0003(11)
C7 0.0480(17) 0.0449(16) 0.0464(16) 0.0089(14) 0.0282(14) 0.0113(13)
C8 0.097(3) 0.0413(17) 0.066(2) -0.0249(18) 0.045(2) -0.0083(15)
C9 0.0343(14) 0.0354(13) 0.0272(12) -0.0047(11) 0.0168(11) 0.0036(10)
C10 0.0348(14) 0.0358(13) 0.0278(12) -0.0042(11) 0.0174(11) 0.0036(10)
C11 0.0298(13) 0.0354(13) 0.0219(11) 0.0037(11) 0.0122(10) 0.0011(10)
C12 0.0387(14) 0.0314(13) 0.0257(12) 0.0034(11) 0.0166(11) 0.0020(10)
C13 0.0432(15) 0.0366(14) 0.0319(13) 0.0048(12) 0.0220(12) 0.0090(11)
C14 0.0404(15) 0.0410(14) 0.0252(12) 0.0108(12) 0.0158(11) 0.0023(11)
C15 0.0422(15) 0.0382(14) 0.0312(13) 0.0003(12) 0.0165(12) -0.0076(11)
C16 0.0360(14) 0.0367(14) 0.0357(13) -0.0059(12) 0.0173(11) -0.0020(11)
C17 0.098(3) 0.0357(16) 0.0560(19) -0.0167(16) 0.0439(19) -0.0049(14)
C18 0.0594(19) 0.0436(16) 0.0397(15) 0.0091(15) 0.0260(14) 0.0028(13)
C19 0.0310(13) 0.0366(13) 0.0247(12) 0.0006(11) 0.0139(10) 0.0046(10)
C20 0.0359(15) 0.0410(15) 0.0336(13) -0.0060(12) 0.0152(11) -0.0012(11)
C21 0.0392(15) 0.0407(14) 0.0299(13) 0.0014(12) 0.0137(11) -0.0068(11)
C22 0.0367(14) 0.0400(14) 0.0258(12) 0.0080(12) 0.0155(11) 0.0076(11)
C23 0.0434(15) 0.0306(13) 0.0338(13) 0.0004(11) 0.0216(12) 0.0085(11)
C24 0.0411(15) 0.0299(13) 0.0255(12) 0.0002(11) 0.0154(11) 0.0023(10)
C25 0.0585(19) 0.0372(15) 0.0432(16) 0.0118(13) 0.0291(14) 0.0002(13)
C26 0.113(3) 0.0415(17) 0.067(2) -0.0312(19) 0.055(2) -0.0164(16)
C27 0.0346(14) 0.0382(14) 0.0310(13) -0.0051(11) 0.0161(11) 0.0048(11)

loop_
_atom_type_symbol
_atom_type_description
_atom_type_scat_dispersion_real
_atom_type_scat_dispersion_imag
_atom_type_scat_source
C C 0.0033 0.0016 'International Tables Vol C Tables 4.2.6.8 and 6.1.1.4'
H H 0.0000 0.0000 'International Tables Vol C Tables 4.2.6.8 and 6.1.1.4'
O O 0.0106 0.0060 'International Tables Vol C Tables 4.2.6.8 and 6.1.1.4'

loop_
_diffrn_measured_fraction_theta_max
0.985

loop_
_geom_angle_atom_site_label_1
_geom_angle_atom_site_label_2
_geom_angle_atom_site_label_3
_geom_angle_site_symmetry_1
_geom_angle_site_symmetry_3
_geom_angle
_geom_angle_publ_flag
C1 O1 C9 . . 116.68(18) yes
C11 O2 C10 . . 116.97(18) yes
C2 O3 C8 . . 117.3(2) yes
C12 O5 C17 . . 117.21(19) yes
C19 O7 C27 . . 117.84(18) yes
C24 O8 C26 . . 117.09(19) yes
O1 C1 C6 . . 124.2(2) ?
O1 C1 C2 . . 115.5(2) ?
C6 C1 C2 . . 120.3(2) ?
O3 C2 C3 . . 126.0(2) ?
O3 C2 C1 . . 115.0(2) ?
C3 C2 C1 . . 119.0(2) ?
C2 C3 C4 . . 120.4(2) ?
C2 C3 H3 . . 119.8 ?
C4 C3 H3 . . 119.8 ?
C5 C4 C3 . . 119.8(2) ?
C5 C4 C7 . . 118.1(2) ?
C3 C4 C7 . . 122.1(2) ?
C4 C5 C6 . . 120.9(2) ?
C4 C5 H5 . . 119.5 ?
C6 C5 H5 . . 119.5 ?
C1 C6 C5 . . 119.5(2) ?
C1 C6 H6 . . 120.3 ?
C5 C6 H6 . . 120.3 ?
O4 C7 C4 . . 125.2(3) ?
O4 C7 H7 . . 117.4 ?
C4 C7 H7 . . 117.4 ?
O3 C8 H8A . . 109.5 ?
O3 C8 H8B . . 109.5 ?
H8A C8 H8B . . 109.5 ?
O3 C8 H8C . . 109.5 ?
H8A C8 H8C . . 109.5 ?
H8B C8 H8C . . 109.5 ?
O1 C9 C10 . . 105.3(2) ?
O1 C9 H9A . . 110.7 ?
C10 C9 H9A . . 110.7 ?
O1 C9 H9B . . 110.7 ?
C10 C9 H9B . . 110.7 ?
H9A C9 H9B . . 108.8 ?
O2 C10 C9 . . 105.2(2) ?
O2 C10 H10A . . 110.7 ?
C9 C10 H10A . . 110.7 ?
O2 C10 H10B . . 110.7 ?
C9 C10 H10B . . 110.7 ?
H10A C10 H10B . . 108.8 ?
O2 C11 C16 . . 124.5(2) ?
O2 C11 C12 . . 115.1(2) ?
C16 C11 C12 . . 120.5(2) ?
O5 C12 C13 . . 125.6(2) ?
O5 C12 C11 . . 115.43(19) ?
C13 C12 C11 . . 119.0(2) ?
C12 C13 C14 . . 120.2(2) ?
C12 C13 H13 . . 119.9 ?
C14 C13 H13 . . 119.9 ?
C15 C14 C13 . . 119.8(2) ?
C15 C14 C18 . . 118.4(2) ?
C13 C14 C18 . . 121.8(2) ?
C14 C15 C16 . . 120.8(2) ?
C14 C15 H15 . . 119.6 ?
C16 C15 H15 . . 119.6 ?
C11 C16 C15 . . 119.7(2) ?
C11 C16 H16 . . 120.2 ?
C15 C16 H16 . . 120.2 ?
O5 C17 H17A . . 109.5 ?
O5 C17 H17B . . 109.5 ?
H17A C17 H17B . . 109.5 ?
O5 C17 H17C . . 109.5 ?
H17A C17 H17C . . 109.5 ?
H17B C17 H17C . . 109.5 ?
O6 C18 C14 . . 126.3(3) ?
O6 C18 H18 . . 116.9 ?
C14 C18 H18 . . 116.9 ?
O7 C19 C20 . . 124.6(2) ?
O7 C19 C24 . . 115.1(2) ?
C20 C19 C24 . . 120.3(2) ?
C21 C20 C19 . . 119.9(2) ?
C21 C20 H20 . . 120.1 ?
C19 C20 H20 . . 120.1 ?
C20 C21 C22 . . 120.2(2) ?
C20 C21 H21 . . 119.9 ?
C22 C21 H21 . . 119.9 ?
C23 C22 C21 . . 119.7(2) ?
C23 C22 C25 . . 118.6(2) ?
C21 C22 C25 . . 121.7(2) ?
C24 C23 C22 . . 120.7(2) ?
C24 C23 H23 . . 119.7 ?
C22 C23 H23 . . 119.7 ?
O8 C24 C23 . . 124.5(2) ?
O8 C24 C19 . . 116.3(2) ?
C23 C24 C19 . . 119.1(2) ?
O9 C25 C22 . . 125.4(3) ?
O9 C25 H25 . . 117.3 ?
C22 C25 H25 . . 117.3 ?
O8 C26 H26A . . 109.5 ?
O8 C26 H26B . . 109.5 ?
H26A C26 H26B . . 109.5 ?
O8 C26 H26C . . 109.5 ?
H26A C26 H26C . . 109.5 ?
H26B C26 H26C . . 109.5 ?
O7 C27 C27 . 3_765 105.2(2) ?
O7 C27 H27A . . 110.7 ?
C27 C27 H27A 3_765 . 110.7 ?
O7 C27 H27B . . 110.7 ?
C27 C27 H27B 3_765 . 110.7 ?
H27A C27 H27B . . 108.8 ?

loop_
_geom_bond_atom_site_label_1
_geom_bond_atom_site_label_2
_geom_bond_site_symmetry_2
_geom_bond_distance
_geom_bond_publ_flag
O1 C1 . 1.364(3) yes
O1 C9 . 1.428(3) yes
O2 C11 . 1.358(3) yes
O2 C10 . 1.433(3) yes
O3 C2 . 1.352(3) yes
O3 C8 . 1.433(3) yes
O4 C7 . 1.185(3) yes
O5 C12 . 1.360(3) yes
O5 C17 . 1.425(3) yes
O6 C18 . 1.190(3) yes
O7 C19 . 1.360(3) yes
O7 C27 . 1.430(3) yes
O8 C24 . 1.355(3) yes
O8 C26 . 1.426(3) yes
O9 C25 . 1.185(3) yes
C1 C6 . 1.375(4) ?
C1 C2 . 1.412(3) ?
C2 C3 . 1.373(3) ?
C3 C4 . 1.396(4) ?
C3 H3 . 0.9300 ?
C4 C5 . 1.364(4) ?
C4 C7 . 1.493(4) ?
C5 C6 . 1.388(3) ?
C5 H5 . 0.9300 ?
C6 H6 . 0.9300 ?
C7 H7 . 0.9300 ?
C8 H8A . 0.9600 ?
C8 H8B . 0.9600 ?
C8 H8C . 0.9600 ?
C9 C10 . 1.501(3) ?
C9 H9A . 0.9700 ?
C9 H9B . 0.9700 ?
C10 H10A . 0.9700 ?
C10 H10B . 0.9700 ?
C11 C16 . 1.379(3) ?
C11 C12 . 1.408(3) ?
C12 C13 . 1.377(3) ?
C13 C14 . 1.408(4) ?
C13 H13 . 0.9300 ?
C14 C15 . 1.365(4) ?
C14 C18 . 1.465(4) ?
C15 C16 . 1.385(3) ?
C15 H15 . 0.9300 ?
C16 H16 . 0.9300 ?
C17 H17A . 0.9600 ?
C17 H17B . 0.9600 ?
C17 H17C . 0.9600 ?
C18 H18 . 0.9300 ?
C19 C20 . 1.385(3) ?
C19 C24 . 1.403(3) ?
C20 C21 . 1.380(4) ?
C20 H20 . 0.9300 ?
C21 C22 . 1.391(4) ?
C21 H21 . 0.9300 ?
C22 C23 . 1.389(3) ?
C22 C25 . 1.471(4) ?
C23 C24 . 1.378(3) ?
C23 H23 . 0.9300 ?
C25 H25 . 0.9300 ?
C26 H26A . 0.9600 ?
C26 H26B . 0.9600 ?
C26 H26C . 0.9600 ?
C27 C27 3_765 1.500(5) ?
C27 H27A . 0.9700 ?
C27 H27B . 0.9700 ?

loop_
_geom_torsion_atom_site_label_1
_geom_torsion_atom_site_label_2
_geom_torsion_atom_site_label_3
_geom_torsion_atom_site_label_4
_geom_torsion_site_symmetry_4
_geom_torsion
C9 O1 C1 C6 . 0.7(3)
C9 O1 C1 C2 . -179.2(2)
C8 O3 C2 C3 . -3.9(4)
C8 O3 C2 C1 . 174.8(3)
O1 C1 C2 O3 . 0.9(3)
C6 C1 C2 O3 . -179.0(2)
O1 C1 C2 C3 . 179.7(2)
C6 C1 C2 C3 . -0.2(4)
O3 C2 C3 C4 . 179.1(2)
C1 C2 C3 C4 . 0.4(4)
C2 C3 C4 C5 . -0.8(4)
C2 C3 C4 C7 . 177.5(2)
C3 C4 C5 C6 . 1.0(4)
C7 C4 C5 C6 . -177.4(2)
O1 C1 C6 C5 . -179.5(2)
C2 C1 C6 C5 . 0.3(4)
C4 C5 C6 C1 . -0.7(4)
C5 C4 C7 O4 . 178.3(3)
C3 C4 C7 O4 . 0.0(4)
C1 O1 C9 C10 . -178.7(2)
C11 O2 C10 C9 . 176.1(2)
O1 C9 C10 O2 . -179.84(17)
C10 O2 C11 C16 . 4.1(3)
C10 O2 C11 C12 . -177.1(2)
C17 O5 C12 C13 . 2.2(4)
C17 O5 C12 C11 . -177.1(2)
O2 C11 C12 O5 . -1.1(3)
C16 C11 C12 O5 . 177.8(2)
O2 C11 C12 C13 . 179.6(2)
C16 C11 C12 C13 . -1.5(4)
O5 C12 C13 C14 . -178.1(2)
C11 C12 C13 C14 . 1.1(4)
C12 C13 C14 C15 . 0.5(4)
C12 C13 C14 C18 . -178.6(2)
C13 C14 C15 C16 . -1.8(4)
C18 C14 C15 C16 . 177.4(2)
O2 C11 C16 C15 . 179.1(2)
C12 C11 C16 C15 . 0.3(4)
C14 C15 C16 C11 . 1.4(4)
C15 C14 C18 O6 . -178.0(3)
C13 C14 C18 O6 . 1.2(5)
C27 O7 C19 C20 . -3.8(3)
C27 O7 C19 C24 . 176.1(2)
O7 C19 C20 C21 . 179.8(2)
C24 C19 C20 C21 . -0.1(4)
C19 C20 C21 C22 . -1.0(4)
C20 C21 C22 C23 . 0.1(4)
C20 C21 C22 C25 . 179.6(2)
C21 C22 C23 C24 . 1.8(4)
C25 C22 C23 C24 . -177.7(2)
C26 O8 C24 C23 . -3.1(4)
C26 O8 C24 C19 . 179.0(3)
C22 C23 C24 O8 . 179.3(2)
C22 C23 C24 C19 . -2.9(4)
O7 C19 C24 O8 . 0.1(3)
C20 C19 C24 O8 . -180.0(2)
O7 C19 C24 C23 . -177.9(2)
C20 C19 C24 C23 . 2.0(4)
C23 C22 C25 O9 . 167.5(3)
C21 C22 C25 O9 . -12.0(4)
C19 O7 C27 C27 3_765 178.3(2)
